data_7033863
loop_
_publ_author_name
'Jiang, Yuan'
'Qin, Lei'
'Li, Guanghua'
'Abbas, Ghulam'
'Cao, Yaqun'
'Wu, Gang'
'Han, Tian'
'Zheng, Yan-Zhen'
'Qiu, Shilun'

_publ_section_title
;
 Self-assembly of linear [Mn(II)2Mn(III)] units with end-on azido bridges:
 the construction of a ferromagnetic chain using ST = 7 high-spin trimers.
;
_journal_issue 11
_journal_name_full 'Dalton transactions (Cambridge, England : 2003)'
_journal_page_first 5205
_journal_page_last 5210
_journal_paper_doi 10.1039/c4dt02533d
_journal_volume 44
_journal_year 2015
_chemical_formula_moiety 'B22 Ge2 H22 S, 2(C13 H30 N)'
_chemical_formula_sum 'C26 H82 B22 Ge2 N2 S'
_chemical_formula_weight 837.99
_chemical_name_systematic
;
 ?
;
_space_group_crystal_system triclinic
_space_group_IT_number 2
_space_group_name_Hall '-P 1'
_space_group_name_H-M_alt 'P -1'
_symmetry_space_group_name_Hall '-P 1'
_symmetry_space_group_name_H-M 'P -1'
_atom_sites_solution_hydrogens geom
_audit_creation_method SHELXL-2014
_audit_update_record
;
2014-12-17 deposited with the CCDC.
2015-01-30 downloaded from the CCDC.
;
_cell_angle_alpha 80.125(6)
_cell_angle_beta 74.740(7)
_cell_angle_gamma 88.692(7)
_cell_formula_units_Z 2
_cell_length_a 10.3761(10)
_cell_length_b 13.0634(10)
_cell_length_c 18.8637(16)
_cell_measurement_reflns_used 25080
_cell_measurement_temperature 173(2)
_cell_measurement_theta_max 59.22
_cell_measurement_theta_min 3.87
_cell_volume 2429.6(4)
_computing_cell_refinement x-Area
_computing_data_collection x-Area
_computing_data_reduction x-Area
_computing_molecular_graphics 'ortep for windows'
_computing_structure_refinement 'SHELXL-97 (Sheldrick, 1997)'
_computing_structure_solution 'SHELXS-97 (Sheldrick, 1997)'
_diffrn_ambient_temperature 173(2)
_diffrn_measured_fraction_theta_full 0.999
_diffrn_measured_fraction_theta_max 0.999
_diffrn_measurement_device_type 'Stoe IPDS 2T'
_diffrn_measurement_method 'omega scans'
_diffrn_radiation_type MoK\a
_diffrn_radiation_wavelength 0.71073
_diffrn_reflns_av_R_equivalents 0.0806
_diffrn_reflns_av_unetI/netI 0.0520
_diffrn_reflns_Laue_measured_fraction_full 0.999
_diffrn_reflns_Laue_measured_fraction_max 0.999
_diffrn_reflns_limit_h_max 12
_diffrn_reflns_limit_h_min -12
_diffrn_reflns_limit_k_max 15
_diffrn_reflns_limit_k_min -15
_diffrn_reflns_limit_l_max 22
_diffrn_reflns_limit_l_min -22
_diffrn_reflns_number 31489
_diffrn_reflns_point_group_measured_fraction_full 0.999
_diffrn_reflns_point_group_measured_fraction_max 0.999
_diffrn_reflns_theta_full 25.242
_diffrn_reflns_theta_max 25.349
_diffrn_reflns_theta_min 2.035
_diffrn_source 'fine-focus sealed tube'
_exptl_absorpt_coefficient_mu 1.303
_exptl_absorpt_correction_T_max 0.8802
_exptl_absorpt_correction_T_min 0.7216
_exptl_absorpt_correction_type numerical
_exptl_absorpt_process_details 'x-red, x-shape'
_exptl_crystal_colour colorless
_exptl_crystal_density_diffrn 1.145
_exptl_crystal_description block
_exptl_crystal_F_000 884
_exptl_crystal_size_max 0.24
_exptl_crystal_size_mid 0.22
_exptl_crystal_size_min 0.13
_refine_diff_density_max 0.414
_refine_diff_density_min -0.701
_refine_diff_density_rms 0.148
_refine_ls_extinction_method none
_refine_ls_goodness_of_fit_ref 1.251
_refine_ls_hydrogen_treatment constr
_refine_ls_matrix_type full
_refine_ls_number_parameters 478
_refine_ls_number_reflns 8907
_refine_ls_number_restraints 0
_refine_ls_restrained_S_all 1.251
_refine_ls_R_factor_all 0.0521
_refine_ls_R_factor_gt 0.0432
_refine_ls_shift/su_max 0.002
_refine_ls_shift/su_mean 0.000
_refine_ls_structure_factor_coef Fsqd
_refine_ls_weighting_details 'w=1/[\s^2^(Fo^2^)+(0.0316P)^2^+1.1719P] where P=(Fo^2^+2Fc^2^)/3'
_refine_ls_weighting_scheme calc
_refine_ls_wR_factor_gt 0.0906
_refine_ls_wR_factor_ref 0.0951
_reflns_Friedel_coverage 0.000
_reflns_number_gt 7848
_reflns_number_total 8907
_reflns_threshold_expression 'I > 2\s(I)'
_cod_data_source_file c4dt02533d2.cif
_cod_data_source_block shelx
_cod_depositor_comments 'Adding full bibliography for 7033862--7033864.cif.'
_cod_database_code 7033863
_shelx_space_group_comment
;
The symmetry employed for this shelxl refinement is uniquely defined
by the following loop, which should always be used as a source of
symmetry information in preference to the above space-group names.
They are only intended as comments.
;
_shelxl_version_number 2014-3

loop_
_space_group_symop_operation_xyz
'x, y, z'
'-x, -y, -z'

loop_
_atom_site_label
_atom_site_type_symbol
_atom_site_fract_x
_atom_site_fract_y
_atom_site_fract_z
_atom_site_U_iso_or_equiv
_atom_site_adp_type
_atom_site_occupancy
_atom_site_site_symmetry_order
_atom_site_calc_flag
_atom_site_refinement_flags_posn
_atom_site_refinement_flags_adp
N2 N 0.2849(2) 0.84216(17) 0.45341(12) 0.0287(5) Uani 1 1 d . .
N1 N 0.2726(2) 0.18252(17) 0.05465(12) 0.0267(5) Uani 1 1 d . .
C132 C 0.0653(3) 0.2506(2) 0.14005(16) 0.0323(6) Uani 1 1 d . .
H13A H 0.0961 0.3224 0.1238 0.039 Uiso 1 1 calc R U
H13B H 0.0968 0.2224 0.1833 0.039 Uiso 1 1 calc R U
C111 C 0.3185(3) 0.1211(2) 0.11956(14) 0.0286(6) Uani 1 1 d . .
H11A H 0.2872 0.1556 0.1624 0.034 Uiso 1 1 calc R U
H11B H 0.2756 0.0528 0.1323 0.034 Uiso 1 1 calc R U
C211 C 0.4255(3) 0.8299(2) 0.40572(16) 0.0325(6) Uani 1 1 d . .
H21A H 0.4638 0.8987 0.3838 0.039 Uiso 1 1 calc R U
H21B H 0.4786 0.7975 0.4384 0.039 Uiso 1 1 calc R U
C121 C 0.3394(3) 0.2892(2) 0.03210(15) 0.0299(6) Uani 1 1 d . .
H12A H 0.4347 0.2812 0.0126 0.036 Uiso 1 1 calc R U
H12B H 0.3266 0.3209 0.0763 0.036 Uiso 1 1 calc R U
C241 C 0.2050(3) 0.9053(2) 0.40663(16) 0.0361(7) Uani 1 1 d . .
H24A H 0.2481 0.9720 0.3858 0.054 Uiso 1 1 calc R U
H24B H 0.1987 0.8699 0.3670 0.054 Uiso 1 1 calc R U
H24C H 0.1169 0.9145 0.4371 0.054 Uiso 1 1 calc R U
C133 C -0.0867(3) 0.2452(3) 0.16076(16) 0.0389(7) Uani 1 1 d . .
H13C H -0.1168 0.1730 0.1757 0.047 Uiso 1 1 calc R U
H13D H -0.1175 0.2743 0.1174 0.047 Uiso 1 1 calc R U
C221 C 0.2126(3) 0.7380(2) 0.48481(15) 0.0302(6) Uani 1 1 d . .
H22A H 0.1233 0.7502 0.5139 0.036 Uiso 1 1 calc R U
H22B H 0.2034 0.7062 0.4435 0.036 Uiso 1 1 calc R U
C113 C 0.4972(3) 0.0313(2) 0.17104(16) 0.0357(7) Uani 1 1 d . .
H11C H 0.4459 0.0499 0.2178 0.043 Uiso 1 1 calc R U
H11D H 0.4690 -0.0382 0.1691 0.043 Uiso 1 1 calc R U
C131 C 0.1212(3) 0.1890(2) 0.07800(15) 0.0287(6) Uani 1 1 d . .
H13E H 0.0914 0.2200 0.0347 0.034 Uiso 1 1 calc R U
H13F H 0.0836 0.1189 0.0938 0.034 Uiso 1 1 calc R U
C222 C 0.2787(3) 0.6616(2) 0.53319(18) 0.0428(7) Uani 1 1 d . .
H22C H 0.3696 0.6507 0.5057 0.051 Uiso 1 1 calc R U
H22D H 0.2820 0.6897 0.5771 0.051 Uiso 1 1 calc R U
C141 C 0.3079(3) 0.1246(2) -0.00965(15) 0.0357(7) Uani 1 1 d . .
H14A H 0.2650 0.0571 0.0052 0.054 Uiso 1 1 calc R U
H14B H 0.2783 0.1625 -0.0506 0.054 Uiso 1 1 calc R U
H14C H 0.4030 0.1171 -0.0248 0.054 Uiso 1 1 calc R U
C231 C 0.3009(3) 0.8991(2) 0.51458(15) 0.0323(6) Uani 1 1 d . .
H23A H 0.3594 0.8591 0.5408 0.039 Uiso 1 1 calc R U
H23B H 0.3456 0.9654 0.4911 0.039 Uiso 1 1 calc R U
C112 C 0.4684(3) 0.1072(2) 0.10642(15) 0.0338(6) Uani 1 1 d . .
H11E H 0.5120 0.1737 0.1021 0.041 Uiso 1 1 calc R U
H11F H 0.5038 0.0809 0.0602 0.041 Uiso 1 1 calc R U
C122 C 0.2886(3) 0.3625(2) -0.02578(16) 0.0334(6) Uani 1 1 d . .
H12C H 0.1957 0.3774 -0.0049 0.040 Uiso 1 1 calc R U
H12D H 0.2940 0.3294 -0.0687 0.040 Uiso 1 1 calc R U
C232 C 0.1747(3) 0.9191(2) 0.57140(16) 0.0373(7) Uani 1 1 d . .
H23C H 0.1282 0.8537 0.5958 0.045 Uiso 1 1 calc R U
H23D H 0.1161 0.9618 0.5467 0.045 Uiso 1 1 calc R U
C123 C 0.3705(3) 0.4635(2) -0.05030(17) 0.0371(7) Uani 1 1 d . .
H12E H 0.3695 0.4943 -0.0069 0.045 Uiso 1 1 calc R U
H12F H 0.4625 0.4489 -0.0737 0.045 Uiso 1 1 calc R U
C213 C 0.5879(3) 0.7571(3) 0.30674(17) 0.0395(7) Uani 1 1 d . .
H21C H 0.6288 0.8259 0.2884 0.047 Uiso 1 1 calc R U
H21D H 0.6309 0.7220 0.3437 0.047 Uiso 1 1 calc R U
C212 C 0.4400(3) 0.7677(3) 0.34374(16) 0.0379(7) Uani 1 1 d . .
H21E H 0.3958 0.8024 0.3072 0.045 Uiso 1 1 calc R U
H21F H 0.3986 0.6994 0.3638 0.045 Uiso 1 1 calc R U
C223 C 0.2021(3) 0.5596(2) 0.55654(19) 0.0421(7) Uani 1 1 d . .
H22E H 0.2010 0.5316 0.5123 0.051 Uiso 1 1 calc R U
H22F H 0.1103 0.5719 0.5820 0.051 Uiso 1 1 calc R U
C114 C 0.6441(3) 0.0318(3) 0.1684(2) 0.0507(9) Uani 1 1 d . .
H11G H 0.6587 -0.0167 0.2098 0.076 Uiso 1 1 calc R U
H11H H 0.6949 0.0121 0.1226 0.076 Uiso 1 1 calc R U
H11I H 0.6719 0.1002 0.1713 0.076 Uiso 1 1 calc R U
C233 C 0.2088(4) 0.9744(3) 0.62930(18) 0.0476(8) Uani 1 1 d . .
H23E H 0.2665 0.9308 0.6540 0.057 Uiso 1 1 calc R U
H23F H 0.2580 1.0385 0.6041 0.057 Uiso 1 1 calc R U
C124 C 0.3160(4) 0.5400(3) -0.10470(18) 0.0487(8) Uani 1 1 d . .
H12G H 0.3697 0.6028 -0.1191 0.073 Uiso 1 1 calc R U
H12H H 0.3184 0.5101 -0.1481 0.073 Uiso 1 1 calc R U
H12I H 0.2255 0.5555 -0.0813 0.073 Uiso 1 1 calc R U
C134 C -0.1474(3) 0.3044(3) 0.22422(18) 0.0529(9) Uani 1 1 d . .
H13G H -0.2431 0.2994 0.2358 0.079 Uiso 1 1 calc R U
H13H H -0.1183 0.2749 0.2675 0.079 Uiso 1 1 calc R U
H13I H -0.1191 0.3761 0.2093 0.079 Uiso 1 1 calc R U
C214 C 0.6115(3) 0.6976(3) 0.2431(2) 0.0585(10) Uani 1 1 d . .
H21G H 0.7058 0.6931 0.2217 0.088 Uiso 1 1 calc R U
H21H H 0.5729 0.6289 0.2611 0.088 Uiso 1 1 calc R U
H21I H 0.5708 0.7328 0.2058 0.088 Uiso 1 1 calc R U
C234 C 0.0861(4) 0.9996(3) 0.6875(2) 0.0575(9) Uani 1 1 d . .
H23G H 0.1132 1.0342 0.7224 0.086 Uiso 1 1 calc R U
H23H H 0.0296 1.0441 0.6636 0.086 Uiso 1 1 calc R U
H23I H 0.0381 0.9364 0.7135 0.086 Uiso 1 1 calc R U
C224 C 0.2594(4) 0.4803(3) 0.6071(2) 0.0614(10) Uani 1 1 d . .
H22G H 0.2064 0.4173 0.6200 0.092 Uiso 1 1 calc R U
H22H H 0.3495 0.4664 0.5820 0.092 Uiso 1 1 calc R U
H22I H 0.2587 0.5067 0.6517 0.092 Uiso 1 1 calc R U
Ge1 Ge 0.22244(3) 0.43379(2) 0.34698(2) 0.02796(9) Uani 1 1 d . .
Ge2 Ge 0.13918(3) 0.64770(2) 0.23291(2) 0.02743(9) Uani 1 1 d . .
S1 S 0.12334(8) 0.58237(6) 0.34965(4) 0.03583(17) Uani 1 1 d . .
B208 B 0.0898(3) 0.8596(3) 0.13249(18) 0.0314(7) Uani 1 1 d . .
H208 H 0.0597 0.9409 0.1322 0.038 Uiso 1 1 calc R U
B106 B 0.3390(3) 0.2477(3) 0.44286(18) 0.0359(8) Uani 1 1 d . .
H106 H 0.3615 0.2194 0.4966 0.043 Uiso 1 1 calc R U
B107 B 0.2047(3) 0.1932(2) 0.41766(18) 0.0314(7) Uani 1 1 d . .
H107 H 0.1406 0.1297 0.4553 0.038 Uiso 1 1 calc R U
B210 B 0.2569(3) 0.7087(3) 0.05766(17) 0.0309(7) Uani 1 1 d . .
H210 H 0.3351 0.6930 0.0089 0.037 Uiso 1 1 calc R U
B209 B 0.2586(3) 0.8259(3) 0.09450(18) 0.0324(7) Uani 1 1 d . .
H209 H 0.3376 0.8859 0.0694 0.039 Uiso 1 1 calc R U
B206 B 0.0867(3) 0.6696(3) 0.07233(18) 0.0326(7) Uani 1 1 d . .
H206 H 0.0547 0.6288 0.0333 0.039 Uiso 1 1 calc R U
B110 B 0.3729(3) 0.1732(3) 0.36945(19) 0.0353(7) Uani 1 1 d . .
H110 H 0.4178 0.0961 0.3757 0.042 Uiso 1 1 calc R U
B103 B 0.1344(3) 0.2866(2) 0.36010(17) 0.0284(6) Uani 1 1 d . .
H103 H 0.0283 0.2833 0.3605 0.034 Uiso 1 1 calc R U
B105 B 0.4156(3) 0.3888(3) 0.29868(18) 0.0349(7) Uani 1 1 d . .
H105 H 0.4851 0.4491 0.2610 0.042 Uiso 1 1 calc R U
B104 B 0.2716(3) 0.3305(2) 0.27122(17) 0.0315(7) Uani 1 1 d . .
H104 H 0.2514 0.3544 0.2164 0.038 Uiso 1 1 calc R U
B202 B 0.0045(3) 0.6391(2) 0.16867(17) 0.0297(7) Uani 1 1 d . .
H202 H -0.0777 0.5811 0.1908 0.036 Uiso 1 1 calc R U
B211 B 0.1343(3) 0.8039(3) 0.04926(18) 0.0322(7) Uani 1 1 d . .
H211 H 0.1330 0.8498 -0.0052 0.039 Uiso 1 1 calc R U
B203 B 0.0078(3) 0.7633(2) 0.20807(18) 0.0302(7) Uani 1 1 d . .
H203 H -0.0723 0.7821 0.2549 0.036 Uiso 1 1 calc R U
B108 B 0.2504(3) 0.1997(2) 0.31870(17) 0.0306(7) Uani 1 1 d . .
H108 H 0.2158 0.1403 0.2926 0.037 Uiso 1 1 calc R U
B111 B 0.4137(3) 0.2600(3) 0.28238(18) 0.0329(7) Uani 1 1 d . .
H111 H 0.4846 0.2399 0.2324 0.039 Uiso 1 1 calc R U
B207 B -0.0159(3) 0.7630(3) 0.11851(18) 0.0326(7) Uani 1 1 d . .
H207 H -0.1143 0.7826 0.1090 0.039 Uiso 1 1 calc R U
B102 B 0.1917(3) 0.3185(3) 0.44202(17) 0.0299(7) Uani 1 1 d . .
H102 H 0.1216 0.3353 0.4933 0.036 Uiso 1 1 calc R U
B201 B 0.1858(3) 0.6025(3) 0.12780(17) 0.0298(7) Uani 1 1 d . .
H201 H 0.2165 0.5220 0.1244 0.036 Uiso 1 1 calc R U
B101 B 0.3659(3) 0.3810(3) 0.40383(18) 0.0340(7) Uani 1 1 d . .
H101 H 0.4044 0.4365 0.4315 0.041 Uiso 1 1 calc R U
B204 B 0.1886(3) 0.8053(2) 0.19185(17) 0.0300(7) Uani 1 1 d . .
H204 H 0.2211 0.8504 0.2285 0.036 Uiso 1 1 calc R U
B109 B 0.4678(3) 0.2881(3) 0.35940(19) 0.0376(8) Uani 1 1 d . .
H109 H 0.5739 0.2854 0.3594 0.045 Uiso 1 1 calc R U
B205 B 0.2996(3) 0.7070(3) 0.14289(17) 0.0310(7) Uani 1 1 d . .
H205 H 0.4010 0.6911 0.1490 0.037 Uiso 1 1 calc R U

loop_
_atom_site_aniso_label
_atom_site_aniso_U_11
_atom_site_aniso_U_22
_atom_site_aniso_U_33
_atom_site_aniso_U_23
_atom_site_aniso_U_13
_atom_site_aniso_U_12
N2 0.0300(12) 0.0276(12) 0.0307(12) -0.0035(9) -0.0128(10) -0.0014(9)
N1 0.0271(11) 0.0269(12) 0.0278(11) -0.0038(9) -0.0110(9) 0.0016(9)
C132 0.0279(14) 0.0336(15) 0.0369(15) -0.0060(12) -0.0110(12) -0.0025(11)
C111 0.0306(14) 0.0292(14) 0.0266(13) -0.0007(11) -0.0109(11) 0.0022(11)
C211 0.0270(13) 0.0343(15) 0.0366(15) -0.0014(12) -0.0119(12) -0.0010(11)
C121 0.0247(13) 0.0321(15) 0.0315(14) -0.0011(11) -0.0075(11) -0.0022(11)
C241 0.0388(16) 0.0374(16) 0.0360(15) -0.0036(13) -0.0185(13) 0.0061(13)
C133 0.0260(14) 0.0511(19) 0.0385(16) -0.0002(14) -0.0112(12) 0.0012(13)
C221 0.0305(14) 0.0309(15) 0.0311(14) -0.0059(11) -0.0107(11) -0.0057(11)
C113 0.0375(15) 0.0315(16) 0.0397(16) -0.0004(12) -0.0171(13) 0.0026(12)
C131 0.0254(13) 0.0288(14) 0.0347(14) -0.0036(11) -0.0135(11) -0.0036(11)
C222 0.0494(18) 0.0353(17) 0.0466(18) 0.0050(14) -0.0246(15) -0.0082(14)
C141 0.0457(17) 0.0367(16) 0.0292(14) -0.0103(12) -0.0158(13) 0.0103(13)
C231 0.0403(15) 0.0284(15) 0.0336(15) -0.0052(11) -0.0186(12) -0.0046(12)
C112 0.0312(14) 0.0371(16) 0.0326(15) -0.0012(12) -0.0111(12) 0.0040(12)
C122 0.0305(14) 0.0345(16) 0.0340(15) 0.0008(12) -0.0108(12) 0.0003(12)
C232 0.0448(17) 0.0341(16) 0.0341(15) -0.0055(12) -0.0120(13) -0.0038(13)
C123 0.0382(16) 0.0284(15) 0.0409(16) -0.0032(12) -0.0055(13) 0.0018(12)
C213 0.0299(15) 0.0419(17) 0.0445(17) -0.0038(14) -0.0081(13) 0.0011(13)
C212 0.0299(15) 0.0467(18) 0.0395(16) -0.0100(14) -0.0115(13) -0.0009(13)
C223 0.0385(16) 0.0279(15) 0.0558(19) -0.0028(14) -0.0081(14) 0.0020(12)
C114 0.0428(18) 0.053(2) 0.060(2) 0.0025(17) -0.0273(16) 0.0040(15)
C233 0.060(2) 0.0435(19) 0.0459(18) -0.0156(15) -0.0193(16) -0.0026(16)
C124 0.058(2) 0.0356(18) 0.0410(17) 0.0040(14) -0.0007(15) 0.0053(15)
C134 0.0360(17) 0.075(3) 0.0426(18) -0.0066(17) -0.0054(14) 0.0139(17)
C214 0.0347(17) 0.086(3) 0.056(2) -0.028(2) -0.0050(16) 0.0036(18)
C234 0.072(2) 0.060(2) 0.048(2) -0.0233(17) -0.0206(18) 0.0110(19)
C224 0.066(2) 0.043(2) 0.071(3) 0.0099(18) -0.021(2) -0.0062(18)
Ge1 0.03341(16) 0.02468(16) 0.02645(15) -0.00224(11) -0.01004(12) -0.00364(11)
Ge2 0.03152(16) 0.02480(15) 0.02641(15) -0.00159(11) -0.01002(12) -0.00091(11)
S1 0.0539(4) 0.0274(4) 0.0264(3) -0.0039(3) -0.0116(3) 0.0025(3)
B208 0.0325(16) 0.0266(16) 0.0355(17) -0.0024(13) -0.0118(13) 0.0015(13)
B106 0.0325(17) 0.046(2) 0.0293(16) 0.0005(14) -0.0127(13) 0.0020(14)
B107 0.0309(16) 0.0296(17) 0.0314(16) 0.0021(13) -0.0088(13) -0.0004(13)
B210 0.0281(15) 0.0333(17) 0.0302(16) -0.0041(13) -0.0063(13) -0.0008(13)
B209 0.0302(16) 0.0305(17) 0.0351(17) -0.0026(13) -0.0077(13) -0.0041(13)
B206 0.0326(16) 0.0356(18) 0.0312(16) -0.0060(13) -0.0103(13) -0.0071(13)
B110 0.0338(17) 0.0341(18) 0.0366(17) -0.0020(14) -0.0096(14) 0.0021(14)
B103 0.0284(15) 0.0261(16) 0.0313(15) -0.0013(12) -0.0109(12) -0.0032(12)
B105 0.0345(17) 0.0357(18) 0.0311(16) -0.0067(13) -0.0012(13) -0.0095(14)
B104 0.0394(17) 0.0296(16) 0.0255(15) -0.0033(12) -0.0087(13) -0.0059(13)
B202 0.0267(15) 0.0314(17) 0.0309(16) -0.0032(13) -0.0080(12) -0.0059(12)
B211 0.0331(16) 0.0314(17) 0.0311(16) 0.0013(13) -0.0110(13) -0.0007(13)
B203 0.0310(16) 0.0252(16) 0.0340(16) -0.0047(13) -0.0085(13) 0.0015(12)
B108 0.0349(16) 0.0254(16) 0.0315(16) -0.0029(13) -0.0099(13) -0.0022(13)
B111 0.0329(16) 0.0327(17) 0.0309(16) -0.0058(13) -0.0039(13) -0.0050(13)
B207 0.0258(15) 0.0374(18) 0.0339(16) -0.0013(14) -0.0099(13) 0.0004(13)
B102 0.0289(15) 0.0351(17) 0.0241(15) -0.0007(13) -0.0070(12) 0.0001(13)
B201 0.0329(16) 0.0292(16) 0.0282(15) -0.0067(13) -0.0081(13) 0.0001(13)
B101 0.0307(16) 0.0429(19) 0.0324(17) -0.0110(14) -0.0119(13) -0.0049(14)
B204 0.0325(16) 0.0274(16) 0.0322(16) -0.0043(13) -0.0123(13) -0.0022(13)
B109 0.0264(16) 0.049(2) 0.0392(18) -0.0096(16) -0.0098(14) -0.0013(14)
B205 0.0258(15) 0.0367(18) 0.0322(16) -0.0064(13) -0.0103(13) -0.0001(13)

loop_
_atom_type_symbol
_atom_type_description
_atom_type_scat_dispersion_real
_atom_type_scat_dispersion_imag
_atom_type_scat_source
C C 0.0033 0.0016 'International Tables Vol C Tables 4.2.6.8 and 6.1.1.4'
H H 0.0000 0.0000 'International Tables Vol C Tables 4.2.6.8 and 6.1.1.4'
B B 0.0013 0.0007 'International Tables Vol C Tables 4.2.6.8 and 6.1.1.4'
Ge Ge 0.1547 1.8001 'International Tables Vol C Tables 4.2.6.8 and 6.1.1.4'
N N 0.0061 0.0033 'International Tables Vol C Tables 4.2.6.8 and 6.1.1.4'
S S 0.1246 0.1234 'International Tables Vol C Tables 4.2.6.8 and 6.1.1.4'

loop_
_geom_angle_atom_site_label_1
_geom_angle_atom_site_label_2
_geom_angle_atom_site_label_3
_geom_angle
C241 N2 C221 107.3(2)
C241 N2 C211 109.6(2)
C221 N2 C211 111.7(2)
C241 N2 C231 110.3(2)
C221 N2 C231 112.1(2)
C211 N2 C231 105.9(2)
C141 N1 C121 110.2(2)
C141 N1 C131 107.3(2)
C121 N1 C131 111.7(2)
C141 N1 C111 109.0(2)
C121 N1 C111 109.9(2)
C131 N1 C111 108.66(19)
C131 C132 C133 109.8(2)
C112 C111 N1 116.1(2)
C212 C211 N2 117.2(2)
N1 C121 C122 114.7(2)
C132 C133 C134 111.7(3)
C222 C221 N2 115.6(2)
C114 C113 C112 111.6(2)
C132 C131 N1 115.5(2)
C223 C222 C221 110.3(3)
C232 C231 N2 116.7(2)
C111 C112 C113 109.9(2)
C121 C122 C123 110.8(2)
C231 C232 C233 109.9(3)
C124 C123 C122 111.4(3)
C214 C213 C212 112.7(3)
C211 C212 C213 109.2(2)
C222 C223 C224 113.4(3)
C234 C233 C232 112.9(3)
B105 Ge1 B104 54.61(13)
B105 Ge1 B102 94.93(13)
B104 Ge1 B102 95.06(12)
B105 Ge1 B101 54.02(13)
B104 Ge1 B101 95.13(13)
B102 Ge1 B101 54.16(12)
B105 Ge1 B103 94.95(13)
B104 Ge1 B103 54.06(12)
B102 Ge1 B103 54.14(12)
B101 Ge1 B103 94.75(13)
B105 Ge1 S1 134.36(10)
B104 Ge1 S1 135.65(9)
B102 Ge1 S1 121.62(9)
B101 Ge1 S1 125.59(10)
B103 Ge1 S1 127.67(9)
B203 Ge2 B205 94.84(12)
B203 Ge2 B202 54.14(13)
B205 Ge2 B202 95.48(12)
B203 Ge2 B204 53.94(12)
B205 Ge2 B204 53.96(13)
B202 Ge2 B204 94.82(12)
B203 Ge2 B201 95.24(13)
B205 Ge2 B201 54.84(12)
B202 Ge2 B201 54.50(12)
B204 Ge2 B201 95.26(12)
B203 Ge2 S1 118.93(9)
B205 Ge2 S1 133.23(9)
B202 Ge2 S1 129.97(9)
B204 Ge2 S1 120.77(9)
B201 Ge2 S1 140.12(9)
Ge1 S1 Ge2 105.05(3)
B204 B208 B203 64.96(18)
B204 B208 B207 111.2(2)
B203 B208 B207 59.72(18)
B204 B208 B209 59.62(18)
B203 B208 B209 111.1(2)
B207 B208 B209 107.4(2)
B204 B208 B211 109.1(2)
B203 B208 B211 109.0(2)
B207 B208 B211 59.47(18)
B209 B208 B211 59.60(18)
B101 B106 B102 65.15(19)
B101 B106 B110 109.1(2)
B102 B106 B110 109.1(2)
B101 B106 B107 111.5(2)
B102 B106 B107 59.64(18)
B110 B106 B107 59.81(19)
B101 B106 B109 59.60(19)
B102 B106 B109 111.2(2)
B110 B106 B109 59.50(19)
B107 B106 B109 107.7(2)
B102 B107 B103 65.25(18)
B102 B107 B110 109.4(2)
B103 B107 B110 108.9(2)
B102 B107 B106 59.78(18)
B103 B107 B106 111.6(2)
B110 B107 B106 60.04(19)
B102 B107 B108 111.5(2)
B103 B107 B108 59.30(17)
B110 B107 B108 59.75(18)
B106 B107 B108 108.3(2)
B201 B210 B205 66.02(18)
B201 B210 B211 109.9(2)
B205 B210 B211 109.4(2)
B201 B210 B209 112.1(2)
B205 B210 B209 59.42(18)
B211 B210 B209 59.78(19)
B201 B210 B206 59.70(18)
B205 B210 B206 112.0(2)
B211 B210 B206 60.02(18)
B209 B210 B206 108.1(2)
B205 B209 B204 65.14(18)
B205 B209 B211 109.8(2)
B204 B209 B211 109.6(2)
B205 B209 B210 59.86(18)
B204 B209 B210 111.4(2)
B211 B209 B210 59.78(18)
B205 B209 B208 111.8(2)
B204 B209 B208 59.56(18)
B211 B209 B208 60.33(18)
B210 B209 B208 108.3(2)
B201 B206 B202 65.61(18)
B201 B206 B211 109.6(2)
B202 B206 B211 109.2(2)
B201 B206 B210 59.62(18)
B202 B206 B210 111.4(2)
B211 B206 B210 59.71(18)
B201 B206 B207 111.7(2)
B202 B206 B207 59.55(18)
B211 B206 B207 59.58(18)
B210 B206 B207 107.5(2)
B109 B110 B108 109.1(2)
B109 B110 B107 108.6(2)
B108 B110 B107 60.39(18)
B109 B110 B106 60.28(19)
B108 B110 B106 108.9(2)
B107 B110 B106 60.15(19)
B109 B110 B111 60.25(19)
B108 B110 B111 60.60(18)
B107 B110 B111 108.8(2)
B106 B110 B111 108.6(2)
B108 B103 B107 60.95(18)
B108 B103 B104 57.92(17)
B107 B103 B104 106.7(2)
B108 B103 B102 106.6(2)
B107 B103 B102 57.40(17)
B104 B103 B102 108.2(2)
B108 B103 Ge1 111.23(18)
B107 B103 Ge1 110.85(19)
B104 B103 Ge1 62.82(13)
B102 B103 Ge1 62.84(13)
B111 B105 B109 60.7(2)
B111 B105 B101 106.4(2)
B109 B105 B101 57.48(19)
B111 B105 B104 57.01(18)
B109 B105 B104 105.8(2)
B101 B105 B104 108.0(2)
B111 B105 Ge1 110.52(19)
B109 B105 Ge1 110.88(19)
B101 B105 Ge1 63.13(14)
B104 B105 Ge1 62.76(14)
B111 B104 B108 61.02(18)
B111 B104 B103 106.0(2)
B108 B104 B103 56.99(16)
B111 B104 B105 57.09(18)
B108 B104 B105 106.0(2)
B103 B104 B105 107.7(2)
B111 B104 Ge1 110.48(19)
B108 B104 Ge1 110.73(18)
B103 B104 Ge1 63.12(14)
B105 B104 Ge1 62.63(14)
B207 B202 B206 60.69(18)
B207 B202 B203 57.56(17)
B206 B202 B203 106.3(2)
B207 B202 B201 105.9(2)
B206 B202 B201 57.11(17)
B203 B202 B201 108.0(2)
B207 B202 Ge2 110.67(19)
B206 B202 Ge2 110.51(18)
B203 B202 Ge2 62.79(13)
B201 B202 Ge2 62.86(13)
B207 B211 B209 108.4(2)
B207 B211 B210 108.6(2)
B209 B211 B210 60.44(18)
B207 B211 B206 60.40(18)
B209 B211 B206 108.8(2)
B210 B211 B206 60.27(18)
B207 B211 B208 60.20(18)
B209 B211 B208 60.08(18)
B210 B211 B208 108.7(2)
B206 B211 B208 108.8(2)
B207 B203 B208 60.61(18)
B207 B203 B204 105.9(2)
B208 B203 B204 57.33(17)
B207 B203 B202 57.42(17)
B208 B203 B202 106.6(2)
B204 B203 B202 108.5(2)
B207 B203 Ge2 110.79(19)
B208 B203 Ge2 111.17(19)
B204 B203 Ge2 63.25(13)
B202 B203 Ge2 63.07(13)
B103 B108 B110 109.3(2)
B103 B108 B104 65.09(18)
B110 B108 B104 109.1(2)
B103 B108 B107 59.75(17)
B110 B108 B107 59.86(18)
B104 B108 B107 111.4(2)
B103 B108 B111 110.8(2)
B110 B108 B111 59.89(18)
B104 B108 B111 59.05(18)
B107 B108 B111 107.8(2)
B105 B111 B104 65.9(2)
B105 B111 B109 59.7(2)
B104 B111 B109 112.0(2)
B105 B111 B110 109.3(2)
B104 B111 B110 109.5(2)
B109 B111 B110 59.50(19)
B105 B111 B108 112.1(2)
B104 B111 B108 59.93(18)
B109 B111 B108 107.6(2)
B110 B111 B108 59.52(18)
B202 B207 B203 65.02(18)
B202 B207 B211 109.8(2)
B203 B207 B211 109.6(2)
B202 B207 B208 111.8(2)
B203 B207 B208 59.67(18)
B211 B207 B208 60.33(18)
B202 B207 B206 59.76(18)
B203 B207 B206 111.5(2)
B211 B207 B206 60.02(18)
B208 B207 B206 108.7(2)
B107 B102 B106 60.59(19)
B107 B102 B103 57.35(17)
B106 B102 B103 106.0(2)
B107 B102 B101 106.1(2)
B106 B102 B101 57.36(18)
B103 B102 B101 107.9(2)
B107 B102 Ge1 110.96(18)
B106 B102 Ge1 110.87(18)
B103 B102 Ge1 63.02(13)
B101 B102 Ge1 62.93(14)
B210 B201 B206 60.69(18)
B210 B201 B202 105.7(2)
B206 B201 B202 57.28(17)
B210 B201 B205 57.13(17)
B206 B201 B205 105.8(2)
B202 B201 B205 107.2(2)
B210 B201 Ge2 110.14(19)
B206 B201 Ge2 110.46(19)
B202 B201 Ge2 62.64(13)
B205 B201 Ge2 62.43(13)
B109 B101 B106 60.6(2)
B109 B101 B105 57.45(18)
B106 B101 B105 106.5(2)
B109 B101 B102 106.0(2)
B106 B101 B102 57.48(17)
B105 B101 B102 108.1(2)
B109 B101 Ge1 110.6(2)
B106 B101 Ge1 110.96(19)
B105 B101 Ge1 62.85(15)
B102 B101 Ge1 62.91(13)
B208 B204 B209 60.83(18)
B208 B204 B203 57.71(17)
B209 B204 B203 106.3(2)
B208 B204 B205 106.7(2)
B209 B204 B205 57.47(17)
B203 B204 B205 108.3(2)
B208 B204 Ge2 111.12(19)
B209 B204 Ge2 110.70(19)
B203 B204 Ge2 62.81(13)
B205 B204 Ge2 62.90(14)
B105 B109 B101 65.1(2)
B105 B109 B110 109.9(2)
B101 B109 B110 109.8(2)
B105 B109 B111 59.57(19)
B101 B109 B111 111.4(2)
B110 B109 B111 60.25(19)
B105 B109 B106 111.8(2)
B101 B109 B106 59.75(19)
B110 B109 B106 60.22(19)
B111 B109 B106 108.6(2)
B209 B205 B210 60.72(19)
B209 B205 B204 57.39(17)
B210 B205 B204 106.0(2)
B209 B205 B201 105.9(2)
B210 B205 B201 56.85(17)
B204 B205 B201 108.0(2)
B209 B205 Ge2 110.84(19)
B210 B205 Ge2 110.16(18)
B204 B205 Ge2 63.14(13)
B201 B205 Ge2 62.73(13)

loop_
_geom_bond_atom_site_label_1
_geom_bond_atom_site_label_2
_geom_bond_distance
N2 C241 1.500(3)
N2 C221 1.517(3)
N2 C211 1.520(3)
N2 C231 1.521(3)
N1 C141 1.499(3)
N1 C121 1.514(3)
N1 C131 1.520(3)
N1 C111 1.524(3)
C132 C131 1.516(4)
C132 C133 1.521(4)
C111 C112 1.521(4)
C211 C212 1.509(4)
C121 C122 1.519(4)
C133 C134 1.525(5)
C221 C222 1.512(4)
C113 C114 1.512(4)
C113 C112 1.524(4)
C222 C223 1.505(4)
C231 C232 1.508(4)
C122 C123 1.520(4)
C232 C233 1.525(4)
C123 C124 1.516(4)
C213 C214 1.505(5)
C213 C212 1.523(4)
C223 C224 1.507(5)
C233 C234 1.518(5)
Ge1 B105 2.088(3)
Ge1 B104 2.090(3)
Ge1 B102 2.093(3)
Ge1 B101 2.093(3)
Ge1 B103 2.096(3)
Ge1 S1 2.1777(8)
Ge2 B203 2.087(3)
Ge2 B205 2.091(3)
Ge2 B202 2.093(3)
Ge2 B204 2.096(3)
Ge2 B201 2.097(3)
Ge2 S1 2.1854(8)
B208 B204 1.762(4)
B208 B203 1.770(4)
B208 B207 1.787(5)
B208 B209 1.785(4)
B208 B211 1.789(5)
B106 B101 1.768(5)
B106 B102 1.771(4)
B106 B110 1.783(5)
B106 B107 1.785(5)
B106 B109 1.784(5)
B107 B102 1.768(5)
B107 B103 1.767(4)
B107 B110 1.779(4)
B107 B108 1.788(4)
B210 B201 1.767(4)
B210 B205 1.773(4)
B210 B211 1.776(4)
B210 B209 1.788(5)
B210 B206 1.786(4)
B209 B205 1.765(5)
B209 B204 1.763(4)
B209 B211 1.776(5)
B206 B201 1.769(5)
B206 B202 1.772(4)
B206 B211 1.782(5)
B206 B207 1.789(5)
B110 B109 1.770(5)
B110 B108 1.777(5)
B110 B111 1.784(4)
B103 B108 1.759(4)
B103 B104 1.902(4)
B103 B102 1.906(4)
B105 B111 1.763(5)
B105 B109 1.765(5)
B105 B101 1.899(5)
B105 B104 1.917(5)
B104 B111 1.761(5)
B104 B108 1.777(4)
B202 B207 1.768(4)
B202 B203 1.902(5)
B202 B201 1.918(4)
B211 B207 1.774(4)
B203 B207 1.771(5)
B203 B204 1.897(4)
B108 B111 1.796(4)
B111 B109 1.784(5)
B102 B101 1.905(4)
B201 B205 1.929(5)
B101 B109 1.766(5)
B204 B205 1.899(5)
